data_4113445
loop_
_publ_author_name
'David A. Shultz'
'Kira E. Vostrikova'
'Scot H. Bodnar'
'Hyun-Joo Koo'
'Myung-Hwan Whangbo'
'Martin L. Kirk'
'Ezra C. Depperman'
'Jeff W. Kampf'

_publ_section_title
;
 Trends in Metal-Biradical Exchange Interaction for First-Row MII(Nitronyl
 Nitroxide-Semiquinone) Complexes
;
_journal_name_full 'Journal of the American Chemical Society'
_journal_page_first 1607
_journal_page_last 1617
_journal_paper_doi 10.1021/ja020715x
_journal_volume 125
_journal_year 2003
_chemical_formula_sum 'C57 H71 B Cu N8 O5'
_chemical_formula_weight 1022.57
_chemical_name_systematic
;

  ?

;
_space_group_IT_number 2
_symmetry_cell_setting triclinic
_symmetry_space_group_name_Hall '-P 1'
_symmetry_space_group_name_H-M 'P -1'
_atom_sites_solution_hydrogens geom
_atom_sites_solution_primary direct
_atom_sites_solution_secondary difmap
_audit_creation_method SHELXL-97
_cell_angle_alpha 96.958(3)
_cell_angle_beta 105.603(3)
_cell_angle_gamma 99.577(2)
_cell_formula_units_Z 2
_cell_length_a 12.2081(8)
_cell_length_b 13.2504(9)
_cell_length_c 17.3758(11)
_cell_measurement_reflns_used 6210
_cell_measurement_temperature 158(2)
_cell_measurement_theta_max 26.29
_cell_measurement_theta_min 2.32
_cell_volume 2628.4(3)
_computing_cell_refinement 'Bruker SMART'
_computing_data_collection 'Bruker SMART'
_computing_data_reduction 'Bruker SHELXTL'
_computing_molecular_graphics 'Bruker SHELXTL'
_computing_publication_material 'Bruker SHELXTL'
_computing_structure_refinement 'Bruker SHELXTL'
_computing_structure_solution 'Bruker SHELXTL'
_diffrn_ambient_temperature 158(2)
_diffrn_measured_fraction_theta_full 0.985
_diffrn_measured_fraction_theta_max 0.985
_diffrn_measurement_device_type 'CCD area detector'
_diffrn_measurement_method 'phi and omega scans'
_diffrn_radiation_monochromator graphite
_diffrn_radiation_source 'fine-focus sealed tube'
_diffrn_radiation_type MoK\a
_diffrn_radiation_wavelength 0.71073
_diffrn_reflns_av_R_equivalents 0.0527
_diffrn_reflns_av_sigmaI/netI 0.0657
_diffrn_reflns_limit_h_max 14
_diffrn_reflns_limit_h_min -15
_diffrn_reflns_limit_k_max 16
_diffrn_reflns_limit_k_min -16
_diffrn_reflns_limit_l_max 21
_diffrn_reflns_limit_l_min -21
_diffrn_reflns_number 30904
_diffrn_reflns_theta_full 26.41
_diffrn_reflns_theta_max 26.41
_diffrn_reflns_theta_min 1.58
_exptl_absorpt_coefficient_mu 0.472
_exptl_absorpt_correction_T_max 0.913
_exptl_absorpt_correction_T_min 0.761
_exptl_absorpt_correction_type multi-scan
_exptl_absorpt_process_details 'Blessing, Acta Cryst. (1995) A51 33-38.'
_exptl_crystal_colour red
_exptl_crystal_density_diffrn 1.292
_exptl_crystal_description plate
_exptl_crystal_F_000 1086
_exptl_crystal_size_max 0.26
_exptl_crystal_size_mid 0.26
_exptl_crystal_size_min 0.36
_refine_diff_density_max 0.754
_refine_diff_density_min -0.759
_refine_diff_density_rms 0.097
_refine_ls_extinction_coef 0.0057(12)
_refine_ls_extinction_expression Fc^*^=kFc[1+0.001xFc^2^\l^3^/sin(2\q)]^-1/4^
_refine_ls_extinction_method SHELXL
_refine_ls_goodness_of_fit_ref 1.040
_refine_ls_hydrogen_treatment mixed
_refine_ls_matrix_type full
_refine_ls_number_parameters 668
_refine_ls_number_reflns 10645
_refine_ls_number_restraints 0
_refine_ls_restrained_S_all 1.040
_refine_ls_R_factor_all 0.0993
_refine_ls_R_factor_gt 0.0676
_refine_ls_shift/su_max 0.008
_refine_ls_shift/su_mean 0.000
_refine_ls_structure_factor_coef Fsqd
_refine_ls_weighting_details 'calc w=1/[\s^2^(Fo^2^)+(0.1362P)^2^+0.0000P] where P=(Fo^2^+2Fc^2^)/3'
_refine_ls_weighting_scheme calc
_refine_ls_wR_factor_gt 0.1956
_refine_ls_wR_factor_ref 0.2100
_reflns_number_gt 7267
_reflns_number_total 10645
_reflns_threshold_expression >2sigma(I)
_cod_data_source_file ja020715x_4.cif
_cod_data_source_block cusqn[NN-SQ(OMe)CuTpCum,Me]
_cod_database_code 4113445

loop_
_symmetry_equiv_pos_as_xyz
'x, y, z'
'-x, -y, -z'

loop_
_atom_site_label
_atom_site_type_symbol
_atom_site_fract_x
_atom_site_fract_y
_atom_site_fract_z
_atom_site_U_iso_or_equiv
_atom_site_adp_type
_atom_site_occupancy
_atom_site_symmetry_multiplicity
_atom_site_calc_flag
_atom_site_refinement_flags
Cu1 Cu 0.26699(4) 0.67844(3) 0.40162(3) 0.02364(17) Uani 1 1 d .
O1 O 0.3462(2) 0.81003(18) 0.38236(14) 0.0243(6) Uani 1 1 d .
O2 O 0.2574(2) 0.63151(19) 0.28798(15) 0.0289(6) Uani 1 1 d .
O3 O 0.3745(5) 0.9183(3) 0.0386(2) 0.0952(17) Uani 1 1 d .
O4 O 0.4550(7) 0.6029(5) 0.0797(3) 0.151(3) Uani 1 1 d .
N1 N 0.4037(5) 0.8296(3) 0.0288(2) 0.0675(15) Uani 1 1 d .
N2 N 0.4318(5) 0.6788(4) 0.0451(3) 0.0763(16) Uani 1 1 d .
N3 N 0.1897(3) 0.7567(2) 0.47274(18) 0.0236(7) Uani 1 1 d .
N4 N 0.2084(3) 0.7338(2) 0.54925(18) 0.0247(7) Uani 1 1 d .
N5 N 0.1798(3) 0.5466(2) 0.42054(18) 0.0249(7) Uani 1 1 d .
N6 N 0.1837(3) 0.5437(2) 0.49924(18) 0.0250(7) Uani 1 1 d .
N7 N 0.4110(3) 0.6670(2) 0.49897(18) 0.0254(7) Uani 1 1 d .
N8 N 0.3840(3) 0.6494(2) 0.56819(18) 0.0253(7) Uani 1 1 d .
C1 C 0.3556(3) 0.8057(3) 0.3112(2) 0.0220(8) Uani 1 1 d .
C2 C 0.4094(3) 0.8913(3) 0.2819(2) 0.0253(8) Uani 1 1 d .
C3 C 0.4131(4) 0.8725(3) 0.2038(2) 0.0319(9) Uani 1 1 d .
H3 H 0.4456 0.9287 0.1822 0.074(2) Uiso 1 1 calc R
C4 C 0.3707(4) 0.7727(3) 0.1525(2) 0.0338(9) Uani 1 1 d .
C5 C 0.3178(3) 0.6903(3) 0.1799(2) 0.0303(9) Uani 1 1 d .
C6 C 0.3060(3) 0.7048(3) 0.2574(2) 0.0267(8) Uani 1 1 d .
C7 C 0.4629(3) 0.9962(3) 0.3375(2) 0.0263(8) Uani 1 1 d .
C8 C 0.5125(4) 1.0764(3) 0.2929(3) 0.0379(10) Uani 1 1 d .
H8A H 0.4504 1.0851 0.2464 0.074(2) Uiso 1 1 calc R
H8B H 0.5738 1.0525 0.2736 0.074(2) Uiso 1 1 calc R
H8C H 0.5450 1.1431 0.3299 0.074(2) Uiso 1 1 calc R
C9 C 0.3716(3) 1.0389(3) 0.3694(3) 0.0319(9) Uani 1 1 d .
H9A H 0.3418 0.9912 0.4014 0.074(2) Uiso 1 1 calc R
H9B H 0.3075 1.0457 0.3236 0.074(2) Uiso 1 1 calc R
H9C H 0.4070 1.1072 0.4036 0.074(2) Uiso 1 1 calc R
C10 C 0.5625(3) 0.9841(3) 0.4088(2) 0.0331(9) Uani 1 1 d .
H10A H 0.5938 1.0507 0.4461 0.074(2) Uiso 1 1 calc R
H10B H 0.6240 0.9626 0.3885 0.074(2) Uiso 1 1 calc R
H10C H 0.5334 0.9314 0.4375 0.074(2) Uiso 1 1 calc R
C11 C 0.3960(4) 0.7589(3) 0.0755(3) 0.0400(11) Uani 1 1 d .
C12 C 0.4608(6) 0.7972(5) -0.0348(4) 0.076(2) Uani 1 1 d .
C13 C 0.4439(7) 0.6873(5) -0.0378(3) 0.0735(19) Uani 1 1 d .
C14 C 0.5919(6) 0.8458(8) 0.0007(5) 0.119(3) Uani 1 1 d .
H14A H 0.6331 0.8231 -0.0373 0.074(2) Uiso 1 1 calc R
H14B H 0.6225 0.8234 0.0526 0.074(2) Uiso 1 1 calc R
H14C H 0.6032 0.9218 0.0094 0.074(2) Uiso 1 1 calc R
C15 C 0.4120(7) 0.8419(5) -0.1089(3) 0.081(2) Uani 1 1 d .
H15A H 0.3269 0.8222 -0.1257 0.074(2) Uiso 1 1 calc R
H15B H 0.4409 0.8148 -0.1530 0.074(2) Uiso 1 1 calc R
H15C H 0.4362 0.9178 -0.0965 0.074(2) Uiso 1 1 calc R
C16 C 0.3350(9) 0.6244(7) -0.0972(5) 0.124(4) Uani 1 1 d .
H16A H 0.3122 0.5595 -0.0784 0.074(2) Uiso 1 1 calc R
H16B H 0.3480 0.6085 -0.1502 0.074(2) Uiso 1 1 calc R
H16C H 0.2730 0.6638 -0.1021 0.074(2) Uiso 1 1 calc R
C17 C 0.5304(10) 0.6310(7) -0.0530(5) 0.140(4) Uani 1 1 d .
H17A H 0.5931 0.6379 -0.0025 0.074(2) Uiso 1 1 calc R
H17B H 0.5625 0.6598 -0.0937 0.074(2) Uiso 1 1 calc R
H17C H 0.4941 0.5574 -0.0732 0.074(2) Uiso 1 1 calc R
C18 C 0.1805(3) 0.7992(3) 0.6820(2) 0.0318(9) Uani 1 1 d .
H18A H 0.1299 0.7356 0.6861 0.074(2) Uiso 1 1 calc R
H18B H 0.1569 0.8600 0.7056 0.074(2) Uiso 1 1 calc R
H18C H 0.2613 0.7996 0.7115 0.074(2) Uiso 1 1 calc R
C19 C 0.1705(3) 0.8026(3) 0.5952(2) 0.0256(8) Uani 1 1 d .
C20 C 0.1258(3) 0.8698(3) 0.5472(2) 0.0268(8) Uani 1 1 d .
H20 H 0.0925 0.9259 0.5626 0.074(2) Uiso 1 1 calc R
C21 C 0.1395(3) 0.8385(3) 0.4705(2) 0.0236(8) Uani 1 1 d .
C22 C 0.1049(3) 0.8825(3) 0.3959(2) 0.0245(8) Uani 1 1 d .
C23 C 0.0923(3) 0.9846(3) 0.3994(2) 0.0298(9) Uani 1 1 d .
H23 H 0.1022 1.0255 0.4505 0.074(2) Uiso 1 1 calc R
C24 C 0.0656(4) 1.0284(3) 0.3303(3) 0.0366(10) Uani 1 1 d .
H24 H 0.0578 1.0989 0.3349 0.074(2) Uiso 1 1 calc R
C25 C 0.0497(4) 0.9713(3) 0.2541(3) 0.0355(10) Uani 1 1 d .
C26 C 0.0601(4) 0.8676(3) 0.2503(2) 0.0351(9) Uani 1 1 d .
H26 H 0.0496 0.8265 0.1991 0.074(2) Uiso 1 1 calc R
C27 C 0.0853(3) 0.8232(3) 0.3193(2) 0.0295(9) Uani 1 1 d .
H27 H 0.0893 0.7519 0.3148 0.074(2) Uiso 1 1 calc R
C28 C 0.0283(4) 1.0221(4) 0.1789(3) 0.0454(11) Uani 1 1 d .
H28 H 0.0149 1.0928 0.1958 0.074(2) Uiso 1 1 calc R
C29 C -0.0761(5) 0.9673(6) 0.1121(4) 0.083(2) Uani 1 1 d .
H29A H -0.0860 1.0061 0.0669 0.074(2) Uiso 1 1 calc R
H29B H -0.1448 0.9622 0.1315 0.074(2) Uiso 1 1 calc R
H29C H -0.0665 0.8974 0.0935 0.074(2) Uiso 1 1 calc R
C30 C 0.1346(5) 1.0380(4) 0.1504(3) 0.0543(13) Uani 1 1 d .
H30A H 0.1551 0.9708 0.1378 0.074(2) Uiso 1 1 calc R
H30B H 0.1994 1.0837 0.1931 0.074(2) Uiso 1 1 calc R
H30C H 0.1187 1.0699 0.1016 0.074(2) Uiso 1 1 calc R
C31 C 0.1138(4) 0.4240(3) 0.5842(2) 0.0334(9) Uani 1 1 d .
H31A H 0.1902 0.4282 0.6228 0.074(2) Uiso 1 1 calc R
H31B H 0.0672 0.3535 0.5748 0.074(2) Uiso 1 1 calc R
H31C H 0.0741 0.4736 0.6064 0.074(2) Uiso 1 1 calc R
C32 C 0.1288(3) 0.4498(3) 0.5057(2) 0.0249(8) Uani 1 1 d .
C33 C 0.0897(3) 0.3902(3) 0.4306(2) 0.0281(8) Uani 1 1 d .
H33 H 0.0490 0.3197 0.4168 0.074(2) Uiso 1 1 calc R
C34 C 0.1209(3) 0.4528(3) 0.3778(2) 0.0250(8) Uani 1 1 d .
C35 C 0.0899(3) 0.4273(3) 0.2885(2) 0.0261(8) Uani 1 1 d .
C36 C 0.0321(3) 0.4876(3) 0.2388(2) 0.0320(9) Uani 1 1 d .
H36 H 0.0145 0.5490 0.2626 0.074(2) Uiso 1 1 calc R
C37 C -0.0003(5) 0.4611(3) 0.1565(3) 0.0473(12) Uani 1 1 d .
H37 H -0.0409 0.5038 0.1241 0.074(2) Uiso 1 1 calc R
C38 C 0.0250(6) 0.3715(4) 0.1183(3) 0.0713(19) Uani 1 1 d .
C39 C 0.0803(6) 0.3105(4) 0.1687(3) 0.0629(16) Uani 1 1 d .
H39 H 0.0968 0.2484 0.1453 0.074(2) Uiso 1 1 calc R
C40 C 0.1121(4) 0.3373(3) 0.2515(3) 0.0387(10) Uani 1 1 d .
H40 H 0.1499 0.2934 0.2842 0.074(2) Uiso 1 1 calc R
C41 C -0.0154(10) 0.3420(6) 0.0273(4) 0.127(4) Uani 1 1 d .
H41 H -0.0629 0.3920 0.0046 0.074(2) Uiso 1 1 calc R
C42 C 0.0945(12) 0.3531(7) -0.0031(5) 0.177(6) Uani 1 1 d .
H42A H 0.1450 0.3085 0.0221 0.074(2) Uiso 1 1 calc R
H42B H 0.1368 0.4256 0.0117 0.074(2) Uiso 1 1 calc R
H42C H 0.0705 0.3321 -0.0622 0.074(2) Uiso 1 1 calc R
C43 C -0.0864(8) 0.2346(7) -0.0033(4) 0.136(4) Uani 1 1 d .
H43A H -0.1288 0.2278 -0.0608 0.074(2) Uiso 1 1 calc R
H43B H -0.1419 0.2206 0.0276 0.074(2) Uiso 1 1 calc R
H43C H -0.0352 0.1845 0.0032 0.074(2) Uiso 1 1 calc R
C44 C 0.4779(4) 0.6228(3) 0.7086(2) 0.0395(10) Uani 1 1 d .
H44A H 0.5562 0.6197 0.7409 0.074(2) Uiso 1 1 calc R
H44B H 0.4244 0.5570 0.7041 0.074(2) Uiso 1 1 calc R
H44C H 0.4517 0.6798 0.7352 0.074(2) Uiso 1 1 calc R
C45 C 0.4800(3) 0.6413(3) 0.6260(2) 0.0293(9) Uani 1 1 d .
C46 C 0.5710(4) 0.6547(3) 0.5942(2) 0.0334(9) Uani 1 1 d .
H46 H 0.6496 0.6538 0.6209 0.074(2) Uiso 1 1 calc R
C47 C 0.5257(3) 0.6701(3) 0.5145(2) 0.0266(8) Uani 1 1 d .
C48 C 0.5867(3) 0.6924(3) 0.4546(2) 0.0276(8) Uani 1 1 d .
C49 C 0.6968(3) 0.7577(3) 0.4785(2) 0.0315(9) Uani 1 1 d .
H49 H 0.7330 0.7866 0.5342 0.074(2) Uiso 1 1 calc R
C50 C 0.7532(4) 0.7807(3) 0.4220(3) 0.0355(10) Uani 1 1 d .
H50 H 0.8280 0.8253 0.4396 0.074(2) Uiso 1 1 calc R
C51 C 0.7041(3) 0.7406(3) 0.3403(3) 0.0345(9) Uani 1 1 d .
C52 C 0.5949(4) 0.6744(3) 0.3161(3) 0.0360(10) Uani 1 1 d .
H52 H 0.5593 0.6461 0.2602 0.074(2) Uiso 1 1 calc R
C53 C 0.5374(3) 0.6494(3) 0.3723(2) 0.0316(9) Uani 1 1 d .
H53 H 0.4640 0.6026 0.3548 0.074(2) Uiso 1 1 calc R
C54 C 0.7658(4) 0.7721(4) 0.2795(3) 0.0447(11) Uani 1 1 d .
H54 H 0.8499 0.7979 0.3101 0.074(2) Uiso 1 1 calc R
C55 C 0.7589(6) 0.6830(5) 0.2142(3) 0.0700(17) Uani 1 1 d .
H55A H 0.7904 0.6276 0.2394 0.074(2) Uiso 1 1 calc R
H55B H 0.8042 0.7075 0.1788 0.074(2) Uiso 1 1 calc R
H55C H 0.6775 0.6562 0.1821 0.074(2) Uiso 1 1 calc R
C56 C 0.7231(6) 0.8613(5) 0.2442(4) 0.081(2) Uani 1 1 d .
H56A H 0.7661 0.8826 0.2067 0.074(2) Uiso 1 1 calc R
H56B H 0.7352 0.9198 0.2880 0.074(2) Uiso 1 1 calc R
H56C H 0.6400 0.8397 0.2150 0.074(2) Uiso 1 1 calc R
B1 B 0.2564(4) 0.6363(3) 0.5677(3) 0.0273(9) Uani 1 1 d .
H1 H 0.2491 0.6211 0.6213 0.074(2) Uiso 1 1 calc R
O5 O 0.2691(5) 0.6048(4) 0.1261(3) 0.1016(16) Uani 1 1 d .
C57 C 0.2941(9) 0.5076(6) 0.1575(5) 0.119(3) Uani 1 1 d .
H57A H 0.3765 0.5192 0.1883 0.074(2) Uiso 1 1 calc R
H57B H 0.2762 0.4504 0.1117 0.074(2) Uiso 1 1 calc R
H57C H 0.2460 0.4898 0.1928 0.074(2) Uiso 1 1 calc R

loop_
_atom_site_aniso_label
_atom_site_aniso_U_11
_atom_site_aniso_U_22
_atom_site_aniso_U_33
_atom_site_aniso_U_23
_atom_site_aniso_U_13
_atom_site_aniso_U_12
Cu1 0.0289(3) 0.0200(2) 0.0238(3) 0.00247(17) 0.01365(19) 0.00128(18)
O1 0.0303(14) 0.0221(13) 0.0224(13) 0.0023(10) 0.0131(11) 0.0029(11)
O2 0.0383(15) 0.0221(13) 0.0259(14) 0.0002(11) 0.0166(12) -0.0041(12)
O3 0.196(5) 0.049(2) 0.064(3) 0.019(2) 0.074(3) 0.025(3)
O4 0.317(9) 0.135(5) 0.114(4) 0.081(4) 0.161(6) 0.156(6)
N1 0.132(4) 0.034(2) 0.042(2) 0.0000(19) 0.052(3) -0.004(3)
N2 0.141(5) 0.063(3) 0.059(3) 0.022(2) 0.072(3) 0.035(3)
N3 0.0296(16) 0.0200(15) 0.0236(16) 0.0044(12) 0.0121(13) 0.0044(13)
N4 0.0285(16) 0.0255(16) 0.0227(16) 0.0026(13) 0.0135(13) 0.0044(13)
N5 0.0303(17) 0.0253(16) 0.0210(16) 0.0028(13) 0.0114(13) 0.0054(14)
N6 0.0307(17) 0.0232(16) 0.0235(16) 0.0044(13) 0.0119(14) 0.0054(13)
N7 0.0286(17) 0.0229(16) 0.0262(16) 0.0028(13) 0.0123(14) 0.0038(13)
N8 0.0281(17) 0.0242(16) 0.0239(16) 0.0037(13) 0.0090(14) 0.0041(13)
C1 0.0216(18) 0.0216(18) 0.0226(19) 0.0012(14) 0.0080(15) 0.0037(15)
C2 0.0245(19) 0.0242(19) 0.029(2) 0.0054(15) 0.0119(16) 0.0027(15)
C3 0.038(2) 0.027(2) 0.032(2) 0.0053(17) 0.0157(18) 0.0002(17)
C4 0.038(2) 0.035(2) 0.027(2) 0.0022(17) 0.0132(18) 0.0006(18)
C5 0.035(2) 0.0233(19) 0.028(2) -0.0066(16) 0.0105(17) -0.0022(17)
C6 0.0283(19) 0.0242(19) 0.029(2) 0.0044(16) 0.0134(16) 0.0006(16)
C7 0.030(2) 0.0222(18) 0.028(2) 0.0010(15) 0.0144(16) 0.0016(16)
C8 0.047(3) 0.026(2) 0.040(2) 0.0020(18) 0.022(2) -0.0043(19)
C9 0.034(2) 0.027(2) 0.038(2) 0.0038(17) 0.0169(19) 0.0044(17)
C10 0.027(2) 0.033(2) 0.036(2) -0.0014(17) 0.0107(18) 0.0011(17)
C11 0.056(3) 0.034(2) 0.030(2) 0.0036(18) 0.021(2) -0.004(2)
C12 0.110(5) 0.072(4) 0.052(3) 0.003(3) 0.052(4) -0.007(4)
C13 0.127(6) 0.067(4) 0.047(3) 0.007(3) 0.061(4) 0.023(4)
C14 0.089(6) 0.182(9) 0.087(5) 0.014(6) 0.056(5) -0.016(6)
C15 0.137(6) 0.074(4) 0.046(3) 0.014(3) 0.052(4) 0.014(4)
C16 0.204(10) 0.090(6) 0.090(6) 0.004(5) 0.094(7) -0.014(6)
C17 0.258(13) 0.129(7) 0.110(7) 0.054(6) 0.139(8) 0.090(8)
C18 0.032(2) 0.036(2) 0.027(2) -0.0014(17) 0.0137(17) 0.0039(18)
C19 0.0228(19) 0.0262(19) 0.0261(19) -0.0022(15) 0.0113(16) -0.0011(15)
C20 0.0250(19) 0.0267(19) 0.030(2) 0.0019(16) 0.0122(16) 0.0058(16)
C21 0.0216(18) 0.0220(18) 0.0263(19) 0.0005(15) 0.0100(15) -0.0001(15)
C22 0.0189(17) 0.0293(19) 0.029(2) 0.0062(16) 0.0118(15) 0.0047(15)
C23 0.031(2) 0.032(2) 0.032(2) 0.0033(17) 0.0157(18) 0.0118(17)
C24 0.036(2) 0.038(2) 0.043(3) 0.012(2) 0.017(2) 0.0179(19)
C25 0.033(2) 0.044(2) 0.037(2) 0.0154(19) 0.0139(19) 0.017(2)
C26 0.036(2) 0.043(2) 0.028(2) 0.0035(18) 0.0122(18) 0.0093(19)
C27 0.029(2) 0.030(2) 0.031(2) 0.0036(17) 0.0108(17) 0.0060(17)
C28 0.050(3) 0.055(3) 0.042(3) 0.021(2) 0.020(2) 0.021(2)
C29 0.062(4) 0.116(6) 0.062(4) 0.047(4) 0.007(3) -0.007(4)
C30 0.069(3) 0.058(3) 0.054(3) 0.026(3) 0.033(3) 0.024(3)
C31 0.040(2) 0.034(2) 0.035(2) 0.0144(18) 0.0204(19) 0.0109(19)
C32 0.0235(19) 0.0228(18) 0.033(2) 0.0108(16) 0.0124(16) 0.0081(15)
C33 0.027(2) 0.0239(19) 0.033(2) 0.0082(16) 0.0087(17) 0.0041(16)
C34 0.0237(18) 0.0188(17) 0.034(2) 0.0047(15) 0.0114(16) 0.0041(15)
C35 0.0252(19) 0.0201(18) 0.031(2) 0.0043(15) 0.0077(16) -0.0007(15)
C36 0.032(2) 0.025(2) 0.036(2) 0.0009(17) 0.0089(18) 0.0040(17)
C37 0.069(3) 0.032(2) 0.036(3) 0.0060(19) 0.001(2) 0.017(2)
C38 0.133(6) 0.051(3) 0.029(3) 0.004(2) 0.008(3) 0.048(4)
C39 0.112(5) 0.042(3) 0.037(3) 0.002(2) 0.014(3) 0.039(3)
C40 0.054(3) 0.025(2) 0.033(2) 0.0017(17) 0.007(2) 0.010(2)
C41 0.269(12) 0.086(5) 0.032(3) 0.002(3) 0.012(5) 0.116(7)
C42 0.41(2) 0.086(6) 0.059(5) 0.031(4) 0.099(9) 0.071(9)
C43 0.176(9) 0.160(9) 0.050(4) -0.038(5) -0.027(5) 0.112(8)
C44 0.049(3) 0.040(2) 0.028(2) 0.0068(18) 0.008(2) 0.012(2)
C45 0.036(2) 0.0230(19) 0.027(2) 0.0046(16) 0.0059(17) 0.0084(17)
C46 0.033(2) 0.032(2) 0.033(2) 0.0018(17) 0.0065(18) 0.0099(18)
C47 0.0262(19) 0.0225(18) 0.028(2) -0.0007(15) 0.0064(16) 0.0039(16)
C48 0.0250(19) 0.0260(19) 0.034(2) 0.0024(16) 0.0111(17) 0.0106(16)
C49 0.027(2) 0.030(2) 0.036(2) -0.0016(17) 0.0093(17) 0.0072(17)
C50 0.029(2) 0.034(2) 0.046(3) -0.0001(19) 0.0159(19) 0.0091(18)
C51 0.030(2) 0.038(2) 0.041(2) 0.0046(19) 0.0156(19) 0.0154(18)
C52 0.033(2) 0.046(3) 0.031(2) 0.0018(19) 0.0127(18) 0.014(2)
C53 0.028(2) 0.032(2) 0.035(2) 0.0015(17) 0.0105(17) 0.0075(17)
C54 0.036(2) 0.057(3) 0.048(3) 0.007(2) 0.024(2) 0.011(2)
C55 0.096(5) 0.074(4) 0.055(3) 0.008(3) 0.050(3) 0.018(3)
C56 0.092(5) 0.074(4) 0.121(6) 0.051(4) 0.081(4) 0.032(4)
B1 0.034(2) 0.026(2) 0.025(2) 0.0046(18) 0.0140(19) 0.0046(19)
O5 0.120(4) 0.087(4) 0.106(4) 0.014(3) 0.050(3) 0.018(3)
C57 0.170(9) 0.076(5) 0.118(7) 0.004(5) 0.050(6) 0.043(6)

loop_
_atom_type_symbol
_atom_type_description
_atom_type_scat_dispersion_real
_atom_type_scat_dispersion_imag
_atom_type_scat_source
C C 0.0033 0.0016 'International Tables Vol C Tables 4.2.6.8 and 6.1.1.4'
H H 0.0000 0.0000 'International Tables Vol C Tables 4.2.6.8 and 6.1.1.4'
B B 0.0013 0.0007 'International Tables Vol C Tables 4.2.6.8 and 6.1.1.4'
N N 0.0061 0.0033 'International Tables Vol C Tables 4.2.6.8 and 6.1.1.4'
O O 0.0106 0.0060 'International Tables Vol C Tables 4.2.6.8 and 6.1.1.4'
Cu Cu 0.3201 1.2651 'International Tables Vol C Tables 4.2.6.8 and 6.1.1.4'

loop_
_geom_angle_atom_site_label_1
_geom_angle_atom_site_label_2
_geom_angle_atom_site_label_3
_geom_angle
O1 Cu1 O2 82.65(10)
O1 Cu1 N5 177.49(12)
O2 Cu1 N5 97.77(11)
O1 Cu1 N3 90.53(11)
O2 Cu1 N3 142.64(12)
N5 Cu1 N3 87.65(12)
O1 Cu1 N7 93.59(11)
O2 Cu1 N7 121.70(12)
N5 Cu1 N7 88.29(12)
N3 Cu1 N7 95.28(12)
C1 O1 Cu1 113.6(2)
C6 O2 Cu1 111.8(2)
O3 N1 C11 125.3(4)
O3 N1 C12 123.4(4)
C11 N1 C12 111.2(5)
O4 N2 C11 125.9(4)
O4 N2 C13 122.3(5)
C11 N2 C13 111.8(5)
C21 N3 N4 107.5(3)
C21 N3 Cu1 136.6(2)
N4 N3 Cu1 114.8(2)
C19 N4 N3 109.5(3)
C19 N4 B1 131.2(3)
N3 N4 B1 119.1(3)
C34 N5 N6 106.5(3)
C34 N5 Cu1 138.3(3)
N6 N5 Cu1 115.0(2)
C32 N6 N5 110.0(3)
C32 N6 B1 129.0(3)
N5 N6 B1 120.6(3)
C47 N7 N8 106.4(3)
C47 N7 Cu1 139.2(3)
N8 N7 Cu1 114.4(2)
C45 N8 N7 110.3(3)
C45 N8 B1 131.1(3)
N7 N8 B1 118.6(3)
O1 C1 C2 124.4(3)
O1 C1 C6 115.5(3)
C2 C1 C6 120.1(3)
C3 C2 C1 116.5(3)
C3 C2 C7 122.8(3)
C1 C2 C7 120.6(3)
C2 C3 C4 123.7(4)
C5 C4 C3 120.1(4)
C5 C4 C11 121.4(4)
C3 C4 C11 118.2(3)
O5 C5 C4 116.3(4)
O5 C5 C6 123.7(4)
C4 C5 C6 119.5(3)
O2 C6 C5 123.5(3)
O2 C6 C1 116.4(3)
C5 C6 C1 120.0(3)
C2 C7 C8 111.5(3)
C2 C7 C9 110.6(3)
C8 C7 C9 107.5(3)
C2 C7 C10 109.5(3)
C8 C7 C10 107.9(3)
C9 C7 C10 109.7(3)
N2 C11 N1 107.1(4)
N2 C11 C4 125.9(4)
N1 C11 C4 126.3(4)
C13 C12 C15 120.8(5)
C13 C12 N1 101.8(4)
C15 C12 N1 108.5(6)
C13 C12 C14 109.0(7)
C15 C12 C14 108.9(5)
N1 C12 C14 106.8(5)
C12 C13 C17 120.8(7)
C12 C13 C16 115.9(7)
C17 C13 C16 102.0(7)
C12 C13 N2 101.1(4)
C17 C13 N2 110.0(6)
C16 C13 N2 106.5(5)
N4 C19 C20 107.8(3)
N4 C19 C18 122.4(3)
C20 C19 C18 129.8(3)
C19 C20 C21 106.0(3)
N3 C21 C20 109.2(3)
N3 C21 C22 121.8(3)
C20 C21 C22 129.0(3)
C23 C22 C27 117.7(4)
C23 C22 C21 120.9(3)
C27 C22 C21 121.4(3)
C24 C23 C22 121.6(4)
C23 C24 C25 121.2(4)
C24 C25 C26 117.2(4)
C24 C25 C28 120.9(4)
C26 C25 C28 121.8(4)
C27 C26 C25 121.6(4)
C26 C27 C22 120.6(4)
C29 C28 C30 111.3(5)
C29 C28 C25 114.2(4)
C30 C28 C25 110.8(4)
N6 C32 C33 108.0(3)
N6 C32 C31 122.7(3)
C33 C32 C31 129.3(3)
C32 C33 C34 106.4(3)
N5 C34 C33 109.0(3)
N5 C34 C35 123.2(3)
C33 C34 C35 127.6(3)
C36 C35 C40 117.6(4)
C36 C35 C34 121.9(3)
C40 C35 C34 120.4(4)
C37 C36 C35 121.5(4)
C36 C37 C38 121.4(4)
C39 C38 C37 116.5(4)
C39 C38 C41 123.0(5)
C37 C38 C41 120.3(5)
C40 C39 C38 121.8(4)
C39 C40 C35 121.2(4)
C43 C41 C38 114.1(7)
C43 C41 C42 109.2(6)
C38 C41 C42 107.9(8)
N8 C45 C46 107.6(3)
N8 C45 C44 122.6(4)
C46 C45 C44 129.7(4)
C45 C46 C47 106.5(4)
N7 C47 C46 109.2(3)
N7 C47 C48 121.7(3)
C46 C47 C48 129.0(4)
C49 C48 C53 118.0(4)
C49 C48 C47 120.5(3)
C53 C48 C47 121.5(3)
C50 C49 C48 120.6(4)
C49 C50 C51 121.8(4)
C50 C51 C52 118.0(4)
C50 C51 C54 120.3(4)
C52 C51 C54 121.7(4)
C53 C52 C51 121.0(4)
C52 C53 C48 120.5(4)
C56 C54 C55 111.8(5)
C56 C54 C51 110.4(4)
C55 C54 C51 113.4(4)
N8 B1 N4 111.5(3)
N8 B1 N6 107.9(3)
N4 B1 N6 107.9(3)
C5 O5 C57 113.6(6)

loop_
_geom_bond_atom_site_label_1
_geom_bond_atom_site_label_2
_geom_bond_distance
Cu1 O1 1.960(2)
Cu1 O2 1.963(2)
Cu1 N5 2.000(3)
Cu1 N3 2.034(3)
Cu1 N7 2.128(3)
O1 C1 1.268(4)
O2 C6 1.296(4)
O3 N1 1.288(6)
O4 N2 1.267(6)
N1 C11 1.319(6)
N1 C12 1.514(7)
N2 C11 1.319(6)
N2 C13 1.502(6)
N3 C21 1.330(5)
N3 N4 1.367(4)
N4 C19 1.359(5)
N4 B1 1.539(5)
N5 C34 1.344(5)
N5 N6 1.361(4)
N6 C32 1.345(5)
N6 B1 1.557(5)
N7 C47 1.345(5)
N7 N8 1.366(4)
N8 C45 1.353(5)
N8 B1 1.536(5)
C1 C2 1.431(5)
C1 C6 1.467(5)
C2 C3 1.365(5)
C2 C7 1.524(5)
C3 C4 1.431(5)
C4 C5 1.375(6)
C4 C11 1.450(5)
C5 O5 1.316(6)
C5 C6 1.387(5)
C7 C8 1.528(5)
C7 C9 1.529(5)
C7 C10 1.530(6)
C12 C13 1.429(8)
C12 C15 1.501(9)
C12 C14 1.545(9)
C13 C17 1.452(10)
C13 C16 1.487(10)
C18 C19 1.487(5)
C19 C20 1.371(5)
C20 C21 1.409(5)
C21 C22 1.473(5)
C22 C23 1.382(5)
C22 C27 1.398(5)
C23 C24 1.380(6)
C24 C25 1.391(6)
C25 C26 1.397(6)
C25 C28 1.521(6)
C26 C27 1.383(6)
C28 C29 1.481(7)
C28 C30 1.501(6)
C31 C32 1.496(5)
C32 C33 1.358(5)
C33 C34 1.394(5)
C34 C35 1.476(5)
C35 C36 1.382(5)
C35 C40 1.387(5)
C36 C37 1.361(6)
C37 C38 1.409(7)
C38 C39 1.383(7)
C38 C41 1.504(7)
C39 C40 1.370(6)
C41 C43 1.490(12)
C41 C42 1.560(15)
C44 C45 1.491(5)
C45 C46 1.363(6)
C46 C47 1.401(5)
C47 C48 1.464(5)
C48 C49 1.398(5)
C48 C53 1.398(5)
C49 C50 1.378(6)
C50 C51 1.381(6)
C51 C52 1.394(6)
C51 C54 1.513(6)
C52 C53 1.388(6)
C54 C56 1.501(7)
C54 C55 1.509(7)
O5 C57 1.504(9)
